data_7153182
loop_
_publ_author_name
'Gould, Eoin'
'Lebl, Tomas'
'Slawin, Alexandra M. Z.'
'Reid, Mark'
'Davies, Tony'
'Smith, Andrew D.'

_publ_section_title
;
 The development of highly active acyclic chiral hydrazides for asymmetric
 iminium ion organocatalysis.
;
_journal_issue 45
_journal_name_full 'Organic &amp; biomolecular chemistry'
_journal_page_first 7877
_journal_page_last 7892
_journal_paper_doi 10.1039/c3ob41719k
_journal_volume 11
_journal_year 2013
_chemical_formula_moiety 'C28 H27 F3 N2 O7 S'
_chemical_formula_sum 'C28 H27 F3 N2 O7 S'
_chemical_formula_weight 592.58
_chemical_name_systematic
;
?
;
_space_group_IT_number 2
_symmetry_cell_setting triclinic
_symmetry_space_group_name_Hall '-P 1'
_symmetry_space_group_name_H-M 'P -1'
_atom_sites_solution_hydrogens geom
_atom_sites_solution_primary direct
_atom_sites_solution_secondary difmap
_audit_creation_method SHELXL-97
_cell_angle_alpha 91.021(6)
_cell_angle_beta 91.959(4)
_cell_angle_gamma 114.349(8)
_cell_formula_units_Z 4
_cell_length_a 13.223(4)
_cell_length_b 13.332(3)
_cell_length_c 17.956(4)
_cell_measurement_reflns_used 8435
_cell_measurement_temperature 93(2)
_cell_measurement_theta_max 28.5
_cell_measurement_theta_min 1.7
_cell_volume 2880.4(13)
_computing_cell_refinement 'CrystalClear (Rigaku Corp., 2004)'
_computing_data_collection 'CrystalClear (Rigaku Corp., 2004)'
_computing_data_reduction 'CrystalClear (Rigaku Corp., 2004)'
_computing_molecular_graphics 'Bruker SHELXTL'
_computing_publication_material 'Bruker SHELXTL'
_computing_structure_refinement 'SHELXL-97 (Sheldrick, 1997)'
_computing_structure_solution 'SHELXS-97 (Sheldrick, 1990)'
_diffrn_ambient_temperature 93(2)
_diffrn_measured_fraction_theta_full 0.963
_diffrn_measured_fraction_theta_max 0.954
_diffrn_measurement_device_type CCD
_diffrn_measurement_method '\w and \f scans'
_diffrn_radiation_monochromator confocal
_diffrn_radiation_source 'rotating anode'
_diffrn_radiation_type MoK\a
_diffrn_radiation_wavelength 0.71073
_diffrn_reflns_av_R_equivalents 0.0312
_diffrn_reflns_av_sigmaI/netI 0.0785
_diffrn_reflns_limit_h_max 11
_diffrn_reflns_limit_h_min -15
_diffrn_reflns_limit_k_max 14
_diffrn_reflns_limit_k_min -16
_diffrn_reflns_limit_l_max 21
_diffrn_reflns_limit_l_min -21
_diffrn_reflns_number 17984
_diffrn_reflns_theta_full 25.00
_diffrn_reflns_theta_max 25.34
_diffrn_reflns_theta_min 1.68
_exptl_absorpt_coefficient_mu 0.179
_exptl_absorpt_correction_T_max 1.000
_exptl_absorpt_correction_T_min 0.821
_exptl_absorpt_correction_type multi-scan
_exptl_absorpt_process_details 'Jacobson, R. (1998) Private communication'
_exptl_crystal_colour Colorless
_exptl_crystal_density_diffrn 1.367
_exptl_crystal_density_method 'not measured'
_exptl_crystal_description Prism
_exptl_crystal_F_000 1232
_exptl_crystal_size_max 0.10
_exptl_crystal_size_mid 0.10
_exptl_crystal_size_min 0.05
_refine_diff_density_max 0.577
_refine_diff_density_min -0.451
_refine_diff_density_rms 0.068
_refine_ls_extinction_method none
_refine_ls_goodness_of_fit_ref 1.069
_refine_ls_hydrogen_treatment mixed
_refine_ls_matrix_type full
_refine_ls_number_parameters 747
_refine_ls_number_reflns 10048
_refine_ls_number_restraints 2
_refine_ls_restrained_S_all 1.069
_refine_ls_R_factor_all 0.0942
_refine_ls_R_factor_gt 0.0635
_refine_ls_shift/su_max 0.050
_refine_ls_shift/su_mean 0.002
_refine_ls_structure_factor_coef Fsqd
_refine_ls_weighting_details 'calc w=1/[\s^2^(Fo^2^)+(0.0994P)^2^+0.8272P] where P=(Fo^2^+2Fc^2^)/3'
_refine_ls_weighting_scheme calc
_refine_ls_wR_factor_gt 0.1683
_refine_ls_wR_factor_ref 0.2151
_reflns_number_gt 6916
_reflns_number_total 10048
_reflns_threshold_expression >2sigma(I)
_cod_data_source_file c3ob41719k.txt
_cod_data_source_block 16
_cod_depositor_comments
;
The following automatic conversions were performed:

'_symmetry_cell_setting' value 'Triclinic' changed to 'triclinic'
according to /home/saulius/struct/CIF-dictionaries/cif_core.dic
dictionary named 'cif_core.dic' version 2.4.2 from 2011-04-26.

Automatic conversion script
Id: cif_fix_values 1891 2012-01-12 08:04:46Z andrius 
;
_cod_original_cell_volume 2880.3(12)
_cod_original_sg_symbol_H-M P-1
_cod_database_code 7153182

loop_
_symmetry_equiv_pos_as_xyz
'x, y, z'
'-x, -y, -z'

loop_
_atom_site_label
_atom_site_type_symbol
_atom_site_fract_x
_atom_site_fract_y
_atom_site_fract_z
_atom_site_U_iso_or_equiv
_atom_site_adp_type
_atom_site_occupancy
_atom_site_symmetry_multiplicity
_atom_site_calc_flag
_atom_site_refinement_flags
N1 N 0.4133(2) 1.0439(2) 1.31231(16) 0.0345(7) Uani 1 1 d .
N2 N 0.3977(3) 0.9365(2) 1.32470(17) 0.0357(7) Uani 1 1 d D
H2N H 0.457(2) 0.934(3) 1.3553(18) 0.047(11) Uiso 1 1 d D
O3 O 0.2583(2) 0.8690(2) 1.23294(15) 0.0464(7) Uani 1 1 d .
C3 C 0.3184(3) 0.8540(3) 1.2790(2) 0.0371(9) Uani 1 1 d .
O4 O 0.3235(2) 0.75932(19) 1.29539(15) 0.0441(7) Uani 1 1 d .
C5 C 0.2349(3) 0.6601(3) 1.2592(2) 0.0498(10) Uani 1 1 d .
H5A H 0.2647 0.6048 1.2477 0.060 Uiso 1 1 calc R
H5B H 0.2085 0.6798 1.2117 0.060 Uiso 1 1 calc R
C6 C 0.1398(3) 0.6120(3) 1.3099(2) 0.0457(10) Uani 1 1 d .
C7 C 0.0741(3) 0.6676(3) 1.3257(2) 0.0488(10) Uani 1 1 d .
H7A H 0.0895 0.7365 1.3037 0.059 Uiso 1 1 calc R
C8 C -0.0135(4) 0.6251(4) 1.3726(3) 0.0634(12) Uani 1 1 d .
H8A H -0.0580 0.6640 1.3823 0.076 Uiso 1 1 calc R
C9 C -0.0352(5) 0.5279(5) 1.4045(3) 0.0819(16) Uani 1 1 d .
H9A H -0.0947 0.4987 1.4373 0.098 Uiso 1 1 calc R
C10 C 0.0290(5) 0.4702(4) 1.3897(3) 0.0839(17) Uani 1 1 d .
H10A H 0.0132 0.4014 1.4118 0.101 Uiso 1 1 calc R
C11 C 0.1160(4) 0.5137(4) 1.3428(3) 0.0618(12) Uani 1 1 d .
H11A H 0.1603 0.4745 1.3331 0.074 Uiso 1 1 calc R
C12 C 0.3803(3) 1.1006(3) 1.37220(19) 0.0316(8) Uani 1 1 d .
H12A H 0.3977 1.1770 1.3557 0.038 Uiso 1 1 calc R
C13 C 0.4519(3) 1.1112(3) 1.44178(19) 0.0346(8) Uani 1 1 d .
H13A H 0.4228 1.1394 1.4835 0.042 Uiso 1 1 calc R
H13B H 0.4462 1.0372 1.4546 0.042 Uiso 1 1 calc R
O14 O 0.6086(2) 1.2449(2) 1.38251(14) 0.0457(7) Uani 1 1 d .
C14 C 0.5722(3) 1.1863(3) 1.4341(2) 0.0347(8) Uani 1 1 d .
O15 O 0.6336(2) 1.18405(19) 1.49428(14) 0.0405(6) Uani 1 1 d .
C16 C 0.7510(3) 1.2573(3) 1.4938(2) 0.0494(10) Uani 1 1 d .
H16A H 0.7889 1.2493 1.5397 0.074 Uiso 1 1 calc R
H16B H 0.7594 1.3336 1.4907 0.074 Uiso 1 1 calc R
H16C H 0.7838 1.2383 1.4506 0.074 Uiso 1 1 calc R
C17 C 0.2564(3) 1.0459(3) 1.38210(19) 0.0327(8) Uani 1 1 d .
C18 C 0.2105(3) 0.9819(3) 1.4418(2) 0.0396(9) Uani 1 1 d .
H18A H 0.2569 0.9680 1.4780 0.047 Uiso 1 1 calc R
C19 C 0.0963(3) 0.9376(3) 1.4489(2) 0.0481(10) Uani 1 1 d .
H19A H 0.0649 0.8930 1.4900 0.058 Uiso 1 1 calc R
C20 C 0.0281(3) 0.9573(3) 1.3976(2) 0.0489(10) Uani 1 1 d .
H20A H -0.0499 0.9273 1.4029 0.059 Uiso 1 1 calc R
C21 C 0.0751(4) 1.0218(3) 1.3379(2) 0.0522(11) Uani 1 1 d .
H21A H 0.0289 1.0367 1.3021 0.063 Uiso 1 1 calc R
C22 C 0.1881(3) 1.0645(3) 1.3298(2) 0.0459(10) Uani 1 1 d .
H22A H 0.2191 1.1071 1.2878 0.055 Uiso 1 1 calc R
C23 C 0.4580(3) 1.0941(3) 1.25129(19) 0.0348(8) Uani 1 1 d .
H23A H 0.4598 1.1652 1.2439 0.042 Uiso 1 1 calc R
C24 C 0.5031(3) 1.0500(3) 1.19633(19) 0.0334(8) Uani 1 1 d .
H24A H 0.5059 0.9805 1.2020 0.040 Uiso 1 1 calc R
C25 C 0.5421(3) 1.1092(3) 1.1354(2) 0.0409(9) Uani 1 1 d .
H25A H 0.5304 1.1745 1.1309 0.049 Uiso 1 1 calc R
C26 C 0.6003(3) 1.0831(3) 1.07615(19) 0.0362(9) Uani 1 1 d .
C27 C 0.6179(3) 1.1437(3) 1.0111(2) 0.0444(10) Uani 1 1 d .
H27A H 0.5900 1.1987 1.0062 0.053 Uiso 1 1 calc R
C28 C 0.6759(4) 1.1238(3) 0.9536(2) 0.0530(11) Uani 1 1 d .
H28A H 0.6872 1.1646 0.9095 0.064 Uiso 1 1 calc R
C29 C 0.7167(4) 1.0449(3) 0.9610(2) 0.0528(11) Uani 1 1 d .
H29A H 0.7549 1.0302 0.9213 0.063 Uiso 1 1 calc R
C30 C 0.7027(4) 0.9865(3) 1.0255(3) 0.0576(12) Uani 1 1 d .
H30A H 0.7330 0.9334 1.0305 0.069 Uiso 1 1 calc R
C31 C 0.6453(4) 1.0052(3) 1.0822(2) 0.0475(10) Uani 1 1 d .
H31A H 0.6359 0.9645 1.1263 0.057 Uiso 1 1 calc R
S32 S 0.66632(8) 0.92323(7) 1.33824(5) 0.0348(2) Uani 1 1 d .
O34 O 0.6050(2) 0.9600(2) 1.38903(13) 0.0411(6) Uani 1 1 d .
O35 O 0.6079(2) 0.88141(19) 1.26700(13) 0.0407(6) Uani 1 1 d .
O36 O 0.7207(2) 0.8599(2) 1.37044(15) 0.0523(7) Uani 1 1 d .
C33 C 0.7796(3) 1.0524(3) 1.3146(2) 0.0395(9) Uani 1 1 d .
F37 F 0.73968(19) 1.12275(17) 1.29037(13) 0.0543(6) Uani 1 1 d .
F38 F 0.84773(19) 1.09993(18) 1.37335(13) 0.0539(6) Uani 1 1 d .
F39 F 0.83922(19) 1.03599(19) 1.26141(13) 0.0554(6) Uani 1 1 d .
N41 N 0.5857(2) 0.6150(2) 1.19093(15) 0.0335(7) Uani 1 1 d .
N42 N 0.6003(3) 0.5194(2) 1.17554(17) 0.0401(8) Uani 1 1 d D
H42N H 0.537(2) 0.469(2) 1.1493(18) 0.037(11) Uiso 1 1 d D
O43 O 0.7276(3) 0.5590(2) 1.27490(16) 0.0529(8) Uani 1 1 d .
C43 C 0.6729(4) 0.4977(3) 1.2264(2) 0.0424(10) Uani 1 1 d .
O44 O 0.6615(3) 0.3955(2) 1.20805(16) 0.0537(8) Uani 1 1 d .
C45 C 0.7506(4) 0.3701(4) 1.2436(2) 0.0553(11) Uani 1 1 d .
H45A H 0.7197 0.2927 1.2592 0.066 Uiso 1 1 calc R
H45B H 0.7831 0.4187 1.2885 0.066 Uiso 1 1 calc R
C46 C 0.8389(3) 0.3881(3) 1.1880(2) 0.0464(10) Uani 1 1 d .
C47 C 0.9122(4) 0.4956(4) 1.1708(2) 0.0516(11) Uani 1 1 d .
H47A H 0.9094 0.5574 1.1962 0.062 Uiso 1 1 calc R
C48 C 0.9881(4) 0.5104(4) 1.1168(3) 0.0539(11) Uani 1 1 d .
H48A H 1.0393 0.5823 1.1051 0.065 Uiso 1 1 calc R
C49 C 0.9883(4) 0.4180(4) 1.0797(3) 0.0564(12) Uani 1 1 d .
H49A H 1.0387 0.4276 1.0412 0.068 Uiso 1 1 calc R
C50 C 0.9180(4) 0.3141(4) 1.0972(2) 0.0589(12) Uani 1 1 d .
H50A H 0.9209 0.2523 1.0718 0.071 Uiso 1 1 calc R
C51 C 0.8441(4) 0.2992(3) 1.1508(2) 0.0515(11) Uani 1 1 d .
H51A H 0.7952 0.2266 1.1628 0.062 Uiso 1 1 calc R
C52 C 0.6320(3) 0.7042(3) 1.13616(19) 0.0334(8) Uani 1 1 d .
H52A H 0.6184 0.7688 1.1542 0.040 Uiso 1 1 calc R
C53 C 0.5675(3) 0.6624(3) 1.06227(19) 0.0358(8) Uani 1 1 d .
H53A H 0.6001 0.7186 1.0244 0.043 Uiso 1 1 calc R
H53B H 0.5752 0.5948 1.0456 0.043 Uiso 1 1 calc R
O54 O 0.4048(2) 0.6640(2) 1.11802(15) 0.0491(7) Uani 1 1 d .
C54 C 0.4461(3) 0.6373(3) 1.0666(2) 0.0376(9) Uani 1 1 d .
O55 O 0.3889(2) 0.5826(2) 1.00439(14) 0.0438(6) Uani 1 1 d .
C56 C 0.2703(3) 0.5505(4) 1.0035(3) 0.0545(11) Uani 1 1 d .
H56A H 0.2363 0.5113 0.9562 0.082 Uiso 1 1 calc R
H56B H 0.2553 0.6163 1.0087 0.082 Uiso 1 1 calc R
H56C H 0.2388 0.5021 1.0449 0.082 Uiso 1 1 calc R
C57 C 0.7565(3) 0.7400(3) 1.1340(2) 0.0367(9) Uani 1 1 d .
C58 C 0.8080(4) 0.7352(3) 1.0685(2) 0.0505(10) Uani 1 1 d .
H58A H 0.7649 0.7080 1.0233 0.061 Uiso 1 1 calc R
C59 C 0.9236(4) 0.7707(4) 1.0695(3) 0.0590(12) Uani 1 1 d .
H59A H 0.9587 0.7688 1.0246 0.071 Uiso 1 1 calc R
C60 C 0.9863(4) 0.8080(3) 1.1343(3) 0.0591(12) Uani 1 1 d .
H60A H 1.0645 0.8307 1.1348 0.071 Uiso 1 1 calc R
C61 C 0.9348(4) 0.8125(3) 1.1992(3) 0.0532(11) Uani 1 1 d .
H61A H 0.9783 0.8387 1.2444 0.064 Uiso 1 1 calc R
C62 C 0.8211(3) 0.7796(3) 1.1995(2) 0.0428(9) Uani 1 1 d .
H62A H 0.7872 0.7841 1.2444 0.051 Uiso 1 1 calc R
C63 C 0.5344(3) 0.6246(3) 1.2489(2) 0.0368(8) Uani 1 1 d .
H63A H 0.5319 0.6940 1.2580 0.044 Uiso 1 1 calc R
C64 C 0.4817(3) 0.5413(3) 1.30000(19) 0.0357(8) Uani 1 1 d .
H64A H 0.4735 0.4679 1.2907 0.043 Uiso 1 1 calc R
C65 C 0.4434(3) 0.5689(3) 1.3623(2) 0.0371(9) Uani 1 1 d .
H65A H 0.4543 0.6437 1.3682 0.045 Uiso 1 1 calc R
C66 C 0.3868(3) 0.4956(3) 1.42156(19) 0.0348(8) Uani 1 1 d .
C67 C 0.3779(3) 0.5425(3) 1.4889(2) 0.0381(9) Uani 1 1 d .
H67A H 0.4061 0.6204 1.4948 0.046 Uiso 1 1 calc R
C68 C 0.3287(3) 0.4777(3) 1.5477(2) 0.0448(10) Uani 1 1 d .
H68A H 0.3239 0.5113 1.5938 0.054 Uiso 1 1 calc R
C69 C 0.2863(3) 0.3646(3) 1.5400(2) 0.0437(10) Uani 1 1 d .
H69A H 0.2528 0.3199 1.5805 0.052 Uiso 1 1 calc R
C70 C 0.2934(4) 0.3172(3) 1.4725(2) 0.0467(10) Uani 1 1 d .
H70A H 0.2636 0.2392 1.4667 0.056 Uiso 1 1 calc R
C71 C 0.3428(3) 0.3811(3) 1.4136(2) 0.0404(9) Uani 1 1 d .
H71A H 0.3469 0.3472 1.3675 0.048 Uiso 1 1 calc R
S72 S 0.33208(9) 0.28451(8) 1.15520(5) 0.0425(3) Uani 1 1 d .
O74 O 0.3922(3) 0.3833(2) 1.11510(16) 0.0630(9) Uani 1 1 d .
O75 O 0.3024(3) 0.1854(2) 1.11288(19) 0.0734(10) Uani 1 1 d .
O76 O 0.3780(2) 0.28661(19) 1.22999(14) 0.0442(7) Uani 1 1 d .
C73 C 0.2028(4) 0.2963(4) 1.1709(3) 0.0610(13) Uani 1 1 d .
F77 F 0.1353(3) 0.2153(3) 1.2083(2) 0.1203(15) Uani 1 1 d .
F78 F 0.2229(3) 0.3907(3) 1.20883(18) 0.1067(12) Uani 1 1 d .
F79 F 0.1509(2) 0.2981(2) 1.10667(15) 0.0741(8) Uani 1 1 d .

loop_
_atom_site_aniso_label
_atom_site_aniso_U_11
_atom_site_aniso_U_22
_atom_site_aniso_U_33
_atom_site_aniso_U_23
_atom_site_aniso_U_13
_atom_site_aniso_U_12
N1 0.0383(18) 0.0397(16) 0.0306(17) -0.0004(13) 0.0001(14) 0.0213(14)
N2 0.0395(19) 0.0364(16) 0.0349(18) -0.0042(13) -0.0030(15) 0.0199(14)
O3 0.0474(17) 0.0531(16) 0.0375(16) -0.0026(12) -0.0051(13) 0.0203(13)
C3 0.045(2) 0.039(2) 0.033(2) 0.0002(17) 0.0072(18) 0.0225(18)
O4 0.0438(17) 0.0370(14) 0.0493(17) -0.0034(12) 0.0016(13) 0.0147(12)
C5 0.046(3) 0.042(2) 0.052(3) -0.0081(19) 0.008(2) 0.0088(18)
C6 0.044(3) 0.046(2) 0.044(2) -0.0112(18) -0.0114(19) 0.0166(18)
C7 0.041(3) 0.054(2) 0.049(3) -0.001(2) -0.001(2) 0.0175(19)
C8 0.048(3) 0.073(3) 0.067(3) -0.003(3) 0.001(2) 0.023(2)
C9 0.067(4) 0.087(4) 0.083(4) 0.013(3) 0.024(3) 0.021(3)
C10 0.086(4) 0.065(3) 0.094(4) 0.031(3) 0.025(3) 0.023(3)
C11 0.062(3) 0.053(3) 0.068(3) 0.001(2) 0.000(3) 0.022(2)
C12 0.037(2) 0.0295(17) 0.0316(19) 0.0007(14) 0.0008(16) 0.0174(15)
C13 0.036(2) 0.0398(19) 0.0299(19) -0.0019(15) 0.0004(16) 0.0183(16)
O14 0.0443(17) 0.0485(15) 0.0382(15) 0.0058(13) 0.0053(13) 0.0126(12)
C14 0.039(2) 0.0323(18) 0.036(2) -0.0003(16) 0.0040(17) 0.0187(16)
O15 0.0341(15) 0.0408(13) 0.0436(16) -0.0078(11) -0.0091(12) 0.0137(11)
C16 0.037(2) 0.046(2) 0.059(3) -0.0139(19) -0.005(2) 0.0129(18)
C17 0.032(2) 0.0343(18) 0.033(2) -0.0031(15) -0.0023(16) 0.0148(15)
C18 0.031(2) 0.051(2) 0.036(2) 0.0036(17) 0.0007(17) 0.0165(17)
C19 0.038(2) 0.062(2) 0.042(2) 0.005(2) 0.0080(19) 0.0188(19)
C20 0.032(2) 0.065(3) 0.050(3) -0.010(2) 0.001(2) 0.0210(19)
C21 0.046(3) 0.064(3) 0.053(3) 0.004(2) -0.005(2) 0.030(2)
C22 0.039(2) 0.052(2) 0.050(3) 0.0117(19) 0.000(2) 0.0221(19)
C23 0.041(2) 0.0375(19) 0.0292(19) 0.0038(15) 0.0015(16) 0.0190(16)
C24 0.037(2) 0.0349(18) 0.031(2) 0.0031(15) 0.0008(16) 0.0173(16)
C25 0.051(3) 0.0383(19) 0.036(2) 0.0014(16) 0.0005(19) 0.0216(18)
C26 0.045(2) 0.0351(18) 0.0268(19) -0.0036(15) 0.0057(17) 0.0150(16)
C27 0.053(3) 0.041(2) 0.039(2) 0.0027(17) 0.005(2) 0.0191(18)
C28 0.069(3) 0.050(2) 0.031(2) 0.0014(18) 0.016(2) 0.013(2)
C29 0.053(3) 0.042(2) 0.053(3) -0.010(2) 0.017(2) 0.0083(19)
C30 0.070(3) 0.046(2) 0.062(3) -0.005(2) 0.016(3) 0.029(2)
C31 0.058(3) 0.044(2) 0.045(2) 0.0012(18) 0.008(2) 0.025(2)
S32 0.0399(6) 0.0362(5) 0.0335(5) 0.0040(4) 0.0038(4) 0.0207(4)
O34 0.0416(16) 0.0559(15) 0.0290(14) -0.0010(12) 0.0049(12) 0.0233(12)
O35 0.0466(16) 0.0440(14) 0.0344(14) -0.0106(11) -0.0031(12) 0.0225(12)
O36 0.062(2) 0.0499(15) 0.0568(18) 0.0154(14) -0.0007(15) 0.0345(14)
C33 0.039(2) 0.044(2) 0.043(2) 0.0003(18) -0.0007(19) 0.0253(18)
F37 0.0502(15) 0.0428(12) 0.0725(17) 0.0206(11) 0.0002(12) 0.0213(11)
F38 0.0473(15) 0.0546(13) 0.0539(15) -0.0039(11) -0.0105(12) 0.0165(11)
F39 0.0443(15) 0.0755(15) 0.0520(15) 0.0044(12) 0.0143(12) 0.0296(12)
N41 0.0431(19) 0.0370(15) 0.0274(16) -0.0010(12) 0.0005(14) 0.0236(14)
N42 0.054(2) 0.0417(17) 0.0351(18) 0.0015(15) 0.0066(17) 0.0294(17)
O43 0.069(2) 0.0641(18) 0.0390(17) 0.0058(15) 0.0064(15) 0.0406(16)
C43 0.063(3) 0.041(2) 0.033(2) 0.0025(18) 0.016(2) 0.029(2)
O44 0.067(2) 0.0569(17) 0.0515(18) 0.0111(14) 0.0177(15) 0.0386(15)
C45 0.063(3) 0.066(3) 0.052(3) 0.015(2) 0.010(2) 0.041(2)
C46 0.045(3) 0.065(3) 0.038(2) 0.012(2) -0.0004(19) 0.031(2)
C47 0.052(3) 0.061(3) 0.046(3) -0.008(2) -0.016(2) 0.030(2)
C48 0.039(3) 0.055(2) 0.064(3) 0.011(2) 0.002(2) 0.015(2)
C49 0.046(3) 0.074(3) 0.058(3) 0.015(2) 0.014(2) 0.033(2)
C50 0.062(3) 0.072(3) 0.050(3) 0.010(2) 0.009(2) 0.035(3)
C51 0.050(3) 0.052(2) 0.055(3) 0.006(2) 0.000(2) 0.023(2)
C52 0.038(2) 0.0367(18) 0.0291(19) 0.0035(15) 0.0040(16) 0.0193(16)
C53 0.039(2) 0.044(2) 0.0270(19) 0.0033(16) 0.0007(16) 0.0205(17)
O54 0.0490(18) 0.0688(18) 0.0386(16) 0.0043(13) 0.0045(14) 0.0331(15)
C54 0.042(2) 0.042(2) 0.033(2) 0.0081(17) 0.0024(18) 0.0223(17)
O55 0.0422(17) 0.0503(15) 0.0395(16) 0.0008(12) -0.0057(13) 0.0203(12)
C56 0.042(3) 0.061(3) 0.060(3) 0.004(2) -0.010(2) 0.021(2)
C57 0.043(2) 0.0320(18) 0.036(2) 0.0007(15) 0.0011(18) 0.0172(16)
C58 0.052(3) 0.061(2) 0.043(2) -0.004(2) 0.005(2) 0.028(2)
C59 0.041(3) 0.079(3) 0.050(3) 0.000(2) 0.012(2) 0.017(2)
C60 0.036(3) 0.059(3) 0.074(3) -0.001(2) 0.000(2) 0.012(2)
C61 0.052(3) 0.048(2) 0.058(3) -0.006(2) -0.010(2) 0.020(2)
C62 0.045(3) 0.042(2) 0.041(2) -0.0028(17) 0.0013(19) 0.0169(18)
C63 0.040(2) 0.0406(19) 0.034(2) -0.0013(16) 0.0009(17) 0.0219(17)
C64 0.044(2) 0.0384(19) 0.030(2) -0.0016(15) 0.0015(17) 0.0227(17)
C65 0.043(2) 0.0371(19) 0.035(2) 0.0026(16) 0.0019(18) 0.0202(17)
C66 0.041(2) 0.043(2) 0.030(2) 0.0023(16) 0.0036(17) 0.0271(17)
C67 0.048(2) 0.0394(19) 0.034(2) -0.0014(16) 0.0019(18) 0.0248(17)
C68 0.060(3) 0.061(2) 0.029(2) 0.0036(18) 0.0102(19) 0.040(2)
C69 0.051(3) 0.051(2) 0.042(2) 0.0151(19) 0.0158(19) 0.032(2)
C70 0.061(3) 0.041(2) 0.048(2) 0.0104(18) 0.019(2) 0.029(2)
C71 0.056(3) 0.042(2) 0.031(2) -0.0001(16) 0.0113(18) 0.0275(18)
S72 0.0556(7) 0.0452(5) 0.0357(6) -0.0020(4) 0.0016(5) 0.0302(5)
O74 0.069(2) 0.0671(18) 0.0426(17) 0.0174(15) 0.0019(15) 0.0177(16)
O75 0.089(3) 0.0609(18) 0.083(2) -0.0383(17) -0.032(2) 0.0480(18)
O76 0.0612(19) 0.0430(14) 0.0359(15) 0.0066(12) 0.0011(13) 0.0288(13)
C73 0.081(4) 0.076(3) 0.044(3) 0.018(2) 0.010(3) 0.050(3)
F77 0.069(2) 0.192(4) 0.125(3) 0.105(3) 0.040(2) 0.073(2)
F78 0.149(3) 0.143(3) 0.083(2) -0.021(2) -0.003(2) 0.117(3)
F79 0.077(2) 0.111(2) 0.0581(17) 0.0186(15) 0.0002(15) 0.0626(17)

loop_
_atom_type_symbol
_atom_type_description
_atom_type_scat_dispersion_real
_atom_type_scat_dispersion_imag
_atom_type_scat_source
C C 0.0033 0.0016 'International Tables Vol C Tables 4.2.6.8 and 6.1.1.4'
H H 0.0000 0.0000 'International Tables Vol C Tables 4.2.6.8 and 6.1.1.4'
N N 0.0061 0.0033 'International Tables Vol C Tables 4.2.6.8 and 6.1.1.4'
O O 0.0106 0.0060 'International Tables Vol C Tables 4.2.6.8 and 6.1.1.4'
F F 0.0171 0.0103 'International Tables Vol C Tables 4.2.6.8 and 6.1.1.4'
S S 0.1246 0.1234 'International Tables Vol C Tables 4.2.6.8 and 6.1.1.4'

loop_
_geom_angle_atom_site_label_1
_geom_angle_atom_site_label_2
_geom_angle_atom_site_label_3
_geom_angle
C23 N1 N2 121.8(3)
C23 N1 C12 121.8(3)
N2 N1 C12 116.4(3)
N1 N2 C3 117.3(3)
N1 N2 H2N 112(2)
C3 N2 H2N 129(2)
O3 C3 O4 127.8(4)
O3 C3 N2 124.6(3)
O4 C3 N2 107.6(3)
C3 O4 C5 115.0(3)
O4 C5 C6 110.0(3)
O4 C5 H5A 109.7
C6 C5 H5A 109.7
O4 C5 H5B 109.7
C6 C5 H5B 109.7
H5A C5 H5B 108.2
C11 C6 C7 117.8(4)
C11 C6 C5 121.6(4)
C7 C6 C5 120.6(4)
C8 C7 C6 121.5(4)
C8 C7 H7A 119.3
C6 C7 H7A 119.3
C9 C8 C7 119.6(5)
C9 C8 H8A 120.2
C7 C8 H8A 120.2
C8 C9 C10 120.3(5)
C8 C9 H9A 119.9
C10 C9 H9A 119.9
C11 C10 C9 119.4(5)
C11 C10 H10A 120.3
C9 C10 H10A 120.3
C6 C11 C10 121.4(5)
C6 C11 H11A 119.3
C10 C11 H11A 119.3
N1 C12 C13 109.1(3)
N1 C12 C17 111.2(3)
C13 C12 C17 115.2(3)
N1 C12 H12A 107.0
C13 C12 H12A 107.0
C17 C12 H12A 107.0
C14 C13 C12 113.6(3)
C14 C13 H13A 108.8
C12 C13 H13A 108.8
C14 C13 H13B 108.8
C12 C13 H13B 108.8
H13A C13 H13B 107.7
O14 C14 O15 123.9(3)
O14 C14 C13 124.9(3)
O15 C14 C13 111.1(3)
C14 O15 C16 115.6(3)
O15 C16 H16A 109.5
O15 C16 H16B 109.5
H16A C16 H16B 109.5
O15 C16 H16C 109.5
H16A C16 H16C 109.5
H16B C16 H16C 109.5
C18 C17 C22 119.4(4)
C18 C17 C12 122.9(3)
C22 C17 C12 117.7(3)
C17 C18 C19 119.8(4)
C17 C18 H18A 120.1
C19 C18 H18A 120.1
C20 C19 C18 121.0(4)
C20 C19 H19A 119.5
C18 C19 H19A 119.5
C19 C20 C21 118.8(4)
C19 C20 H20A 120.6
C21 C20 H20A 120.6
C22 C21 C20 120.7(4)
C22 C21 H21A 119.7
C20 C21 H21A 119.7
C21 C22 C17 120.4(4)
C21 C22 H22A 119.8
C17 C22 H22A 119.8
N1 C23 C24 124.8(3)
N1 C23 H23A 117.6
C24 C23 H23A 117.6
C25 C24 C23 118.2(3)
C25 C24 H24A 120.9
C23 C24 H24A 120.9
C24 C25 C26 126.6(3)
C24 C25 H25A 116.7
C26 C25 H25A 116.7
C31 C26 C27 118.2(3)
C31 C26 C25 123.4(3)
C27 C26 C25 118.3(3)
C28 C27 C26 120.4(4)
C28 C27 H27A 119.8
C26 C27 H27A 119.8
C29 C28 C27 119.7(4)
C29 C28 H28A 120.2
C27 C28 H28A 120.2
C28 C29 C30 120.7(4)
C28 C29 H29A 119.6
C30 C29 H29A 119.7
C31 C30 C29 120.0(4)
C31 C30 H30A 120.0
C29 C30 H30A 120.0
C30 C31 C26 121.0(4)
C30 C31 H31A 119.5
C26 C31 H31A 119.5
O36 S32 O34 115.57(16)
O36 S32 O35 115.53(16)
O34 S32 O35 113.51(16)
O36 S32 C33 104.50(17)
O34 S32 C33 102.42(16)
O35 S32 C33 102.95(17)
F37 C33 F38 107.6(3)
F37 C33 F39 108.2(3)
F38 C33 F39 108.0(3)
F37 C33 S32 110.3(3)
F38 C33 S32 111.6(3)
F39 C33 S32 111.1(2)
C63 N41 N42 121.4(3)
C63 N41 C52 122.9(3)
N42 N41 C52 115.7(3)
N41 N42 C43 115.6(3)
N41 N42 H42N 109(2)
C43 N42 H42N 128(2)
O43 C43 O44 129.9(4)
O43 C43 N42 124.7(3)
O44 C43 N42 105.4(4)
C43 O44 C45 112.0(4)
O44 C45 C46 108.5(3)
O44 C45 H45A 110.0
C46 C45 H45A 110.0
O44 C45 H45B 110.0
C46 C45 H45B 110.0
H45A C45 H45B 108.4
C51 C46 C47 119.6(4)
C51 C46 C45 120.0(4)
C47 C46 C45 120.3(4)
C48 C47 C46 119.4(4)
C48 C47 H47A 120.3
C46 C47 H47A 120.3
C47 C48 C49 118.7(4)
C47 C48 H48A 120.7
C49 C48 H48A 120.7
C50 C49 C48 121.6(4)
C50 C49 H49A 119.2
C48 C49 H49A 119.2
C51 C50 C49 119.9(4)
C51 C50 H50A 120.0
C49 C50 H50A 120.0
C50 C51 C46 120.7(4)
C50 C51 H51A 119.7
C46 C51 H51A 119.7
N41 C52 C57 109.4(3)
N41 C52 C53 107.9(3)
C57 C52 C53 115.5(3)
N41 C52 H52A 108.0
C57 C52 H52A 108.0
C53 C52 H52A 108.0
C54 C53 C52 112.9(3)
C54 C53 H53A 109.0
C52 C53 H53A 109.0
C54 C53 H53B 109.0
C52 C53 H53B 109.0
H53A C53 H53B 107.8
O54 C54 O55 124.0(4)
O54 C54 C53 125.2(4)
O55 C54 C53 110.8(3)
C54 O55 C56 115.7(3)
O55 C56 H56A 109.5
O55 C56 H56B 109.5
H56A C56 H56B 109.5
O55 C56 H56C 109.5
H56A C56 H56C 109.5
H56B C56 H56C 109.5
C62 C57 C58 119.1(4)
C62 C57 C52 118.8(3)
C58 C57 C52 122.1(3)
C57 C58 C59 119.8(4)
C57 C58 H58A 120.1
C59 C58 H58A 120.1
C60 C59 C58 120.8(4)
C60 C59 H59A 119.6
C58 C59 H59A 119.6
C59 C60 C61 119.3(4)
C59 C60 H60A 120.4
C61 C60 H60A 120.4
C62 C61 C60 121.1(4)
C62 C61 H61A 119.5
C60 C61 H61A 119.5
C61 C62 C57 120.0(4)
C61 C62 H62A 120.0
C57 C62 H62A 120.0
N41 C63 C64 125.9(3)
N41 C63 H63A 117.0
C64 C63 H63A 117.0
C65 C64 C63 118.2(3)
C65 C64 H64A 120.9
C63 C64 H64A 120.9
C64 C65 C66 126.7(3)
C64 C65 H65A 116.6
C66 C65 H65A 116.6
C67 C66 C71 118.6(3)
C67 C66 C65 118.2(3)
C71 C66 C65 123.1(3)
C68 C67 C66 120.8(3)
C68 C67 H67A 119.6
C66 C67 H67A 119.6
C67 C68 C69 120.4(4)
C67 C68 H68A 119.8
C69 C68 H68A 119.8
C68 C69 C70 119.1(3)
C68 C69 H69A 120.5
C70 C69 H69A 120.5
C71 C70 C69 121.0(3)
C71 C70 H70A 119.5
C69 C70 H70A 119.5
C70 C71 C66 120.0(3)
C70 C71 H71A 120.0
C66 C71 H71A 120.0
O75 S72 O74 114.5(2)
O75 S72 O76 115.91(17)
O74 S72 O76 113.59(18)
O75 S72 C73 105.7(2)
O74 S72 C73 101.7(2)
O76 S72 C73 103.31(19)
F77 C73 F79 107.8(4)
F77 C73 F78 108.2(4)
F79 C73 F78 107.4(3)
F77 C73 S72 112.3(3)
F79 C73 S72 110.8(3)
F78 C73 S72 110.1(4)

loop_
_geom_bond_atom_site_label_1
_geom_bond_atom_site_label_2
_geom_bond_distance
N1 C23 1.319(4)
N1 N2 1.383(4)
N1 C12 1.482(4)
N2 C3 1.394(5)
N2 H2N 0.960(19)
O3 C3 1.202(4)
C3 O4 1.329(4)
O4 C5 1.478(5)
C5 C6 1.502(6)
C5 H5A 0.9900
C5 H5B 0.9900
C6 C11 1.365(6)
C6 C7 1.388(6)
C7 C8 1.384(6)
C7 H7A 0.9500
C8 C9 1.350(7)
C8 H8A 0.9500
C9 C10 1.389(8)
C9 H9A 0.9500
C10 C11 1.380(7)
C10 H10A 0.9500
C11 H11A 0.9500
C12 C13 1.510(5)
C12 C17 1.511(5)
C12 H12A 1.0000
C13 C14 1.503(5)
C13 H13A 0.9900
C13 H13B 0.9900
O14 C14 1.203(4)
C14 O15 1.337(4)
O15 C16 1.453(5)
C16 H16A 0.9800
C16 H16B 0.9800
C16 H16C 0.9800
C17 C18 1.376(5)
C17 C22 1.378(5)
C18 C19 1.388(5)
C18 H18A 0.9500
C19 C20 1.371(6)
C19 H19A 0.9500
C20 C21 1.382(6)
C20 H20A 0.9500
C21 C22 1.376(6)
C21 H21A 0.9500
C22 H22A 0.9500
C23 C24 1.408(5)
C23 H23A 0.9500
C24 C25 1.348(5)
C24 H24A 0.9500
C25 C26 1.452(5)
C25 H25A 0.9500
C26 C31 1.399(5)
C26 C27 1.404(5)
C27 C28 1.392(5)
C27 H27A 0.9500
C28 C29 1.373(6)
C28 H28A 0.9500
C29 C30 1.382(6)
C29 H29A 0.9500
C30 C31 1.369(5)
C30 H30A 0.9500
C31 H31A 0.9500
S32 O36 1.433(3)
S32 O34 1.446(3)
S32 O35 1.448(3)
S32 C33 1.825(4)
C33 F37 1.325(4)
C33 F38 1.329(4)
C33 F39 1.330(4)
N41 C63 1.295(4)
N41 N42 1.390(4)
N41 C52 1.496(4)
N42 C43 1.421(5)
N42 H42N 0.936(19)
O43 C43 1.180(5)
C43 O44 1.340(4)
O44 C45 1.482(5)
C45 C46 1.509(6)
C45 H45A 0.9900
C45 H45B 0.9900
C46 C51 1.379(6)
C46 C47 1.406(6)
C47 C48 1.378(6)
C47 H47A 0.9500
C48 C49 1.390(6)
C48 H48A 0.9500
C49 C50 1.361(6)
C49 H49A 0.9500
C50 C51 1.353(6)
C50 H50A 0.9500
C51 H51A 0.9500
C52 C57 1.515(5)
C52 C53 1.518(5)
C52 H52A 1.0000
C53 C54 1.503(5)
C53 H53A 0.9900
C53 H53B 0.9900
O54 C54 1.209(4)
C54 O55 1.346(4)
O55 C56 1.445(5)
C56 H56A 0.9800
C56 H56B 0.9800
C56 H56C 0.9800
C57 C62 1.389(5)
C57 C58 1.392(5)
C58 C59 1.400(6)
C58 H58A 0.9500
C59 C60 1.365(6)
C59 H59A 0.9500
C60 C61 1.382(6)
C60 H60A 0.9500
C61 C62 1.382(6)
C61 H61A 0.9500
C62 H62A 0.9500
C63 C64 1.415(5)
C63 H63A 0.9500
C64 C65 1.350(5)
C64 H64A 0.9500
C65 C66 1.461(5)
C65 H65A 0.9500
C66 C67 1.383(5)
C66 C71 1.394(5)
C67 C68 1.378(5)
C67 H67A 0.9500
C68 C69 1.378(5)
C68 H68A 0.9500
C69 C70 1.379(5)
C69 H69A 0.9500
C70 C71 1.376(5)
C70 H70A 0.9500
C71 H71A 0.9500
S72 O75 1.412(3)
S72 O74 1.447(3)
S72 O76 1.450(3)
S72 C73 1.812(5)
C73 F77 1.298(5)
C73 F79 1.328(5)
C73 F78 1.340(6)

loop_
_geom_hbond_atom_site_label_D
_geom_hbond_atom_site_label_H
_geom_hbond_atom_site_label_A
_geom_hbond_distance_DH
_geom_hbond_distance_HA
_geom_hbond_distance_DA
_geom_hbond_angle_DHA
N2 H2N O34 0.960(19) 1.91(2) 2.831(4) 160(3)
N42 H42N O74 0.936(19) 1.85(2) 2.766(5) 165(3)

loop_
_geom_torsion_atom_site_label_1
_geom_torsion_atom_site_label_2
_geom_torsion_atom_site_label_3
_geom_torsion_atom_site_label_4
_geom_torsion
C23 N1 N2 C3 -68.4(4)
C12 N1 N2 C3 113.3(3)
N1 N2 C3 O3 -4.9(5)
N1 N2 C3 O4 174.5(3)
O3 C3 O4 C5 -8.5(5)
N2 C3 O4 C5 172.2(3)
C3 O4 C5 C6 -93.5(4)
O4 C5 C6 C11 -110.6(4)
O4 C5 C6 C7 68.4(5)
C11 C6 C7 C8 -0.6(6)
C5 C6 C7 C8 -179.5(4)
C6 C7 C8 C9 0.7(7)
C7 C8 C9 C10 -0.7(8)
C8 C9 C10 C11 0.7(9)
C7 C6 C11 C10 0.5(7)
C5 C6 C11 C10 179.5(5)
C9 C10 C11 C6 -0.6(9)
C23 N1 C12 C13 -114.7(4)
N2 N1 C12 C13 63.6(4)
C23 N1 C12 C17 117.2(4)
N2 N1 C12 C17 -64.5(4)
N1 C12 C13 C14 66.4(4)
C17 C12 C13 C14 -167.7(3)
C12 C13 C14 O14 9.5(5)
C12 C13 C14 O15 -173.7(3)
O14 C14 O15 C16 -0.9(5)
C13 C14 O15 C16 -177.7(3)
N1 C12 C17 C18 106.3(4)
C13 C12 C17 C18 -18.4(5)
N1 C12 C17 C22 -75.7(4)
C13 C12 C17 C22 159.6(3)
C22 C17 C18 C19 -0.5(6)
C12 C17 C18 C19 177.5(3)
C17 C18 C19 C20 -0.5(6)
C18 C19 C20 C21 0.4(6)
C19 C20 C21 C22 0.6(6)
C20 C21 C22 C17 -1.6(6)
C18 C17 C22 C21 1.5(6)
C12 C17 C22 C21 -176.5(4)
N2 N1 C23 C24 -6.0(6)
C12 N1 C23 C24 172.2(3)
N1 C23 C24 C25 177.5(4)
C23 C24 C25 C26 174.1(4)
C24 C25 C26 C31 -14.6(6)
C24 C25 C26 C27 169.2(4)
C31 C26 C27 C28 1.8(6)
C25 C26 C27 C28 178.2(4)
C26 C27 C28 C29 -0.4(6)
C27 C28 C29 C30 -1.3(7)
C28 C29 C30 C31 1.6(7)
C29 C30 C31 C26 -0.2(7)
C27 C26 C31 C30 -1.5(6)
C25 C26 C31 C30 -177.7(4)
O36 S32 C33 F37 -174.3(3)
O34 S32 C33 F37 -53.4(3)
O35 S32 C33 F37 64.6(3)
O36 S32 C33 F38 -54.7(3)
O34 S32 C33 F38 66.2(3)
O35 S32 C33 F38 -175.8(2)
O36 S32 C33 F39 65.8(3)
O34 S32 C33 F39 -173.3(2)
O35 S32 C33 F39 -55.3(3)
C63 N41 N42 C43 -67.8(5)
C52 N41 N42 C43 112.7(3)
N41 N42 C43 O43 -7.4(6)
N41 N42 C43 O44 170.8(3)
O43 C43 O44 C45 -15.5(6)
N42 C43 O44 C45 166.3(3)
C43 O44 C45 C46 -97.8(4)
O44 C45 C46 C51 -102.1(4)
O44 C45 C46 C47 74.3(5)
C51 C46 C47 C48 0.1(6)
C45 C46 C47 C48 -176.3(4)
C46 C47 C48 C49 1.3(6)
C47 C48 C49 C50 -2.1(7)
C48 C49 C50 C51 1.4(7)
C49 C50 C51 C46 0.0(7)
C47 C46 C51 C50 -0.8(6)
C45 C46 C51 C50 175.6(4)
C63 N41 C52 C57 119.4(4)
N42 N41 C52 C57 -61.0(4)
C63 N41 C52 C53 -114.2(4)
N42 N41 C52 C53 65.3(4)
N41 C52 C53 C54 62.2(4)
C57 C52 C53 C54 -175.1(3)
C52 C53 C54 O54 12.3(5)
C52 C53 C54 O55 -169.0(3)
O54 C54 O55 C56 -3.5(5)
C53 C54 O55 C56 177.8(3)
N41 C52 C57 C62 -58.4(4)
C53 C52 C57 C62 179.7(3)
N41 C52 C57 C58 122.1(3)
C53 C52 C57 C58 0.3(5)
C62 C57 C58 C59 -0.3(5)
C52 C57 C58 C59 179.2(3)
C57 C58 C59 C60 1.3(6)
C58 C59 C60 C61 -1.2(7)
C59 C60 C61 C62 0.2(6)
C60 C61 C62 C57 0.8(6)
C58 C57 C62 C61 -0.7(5)
C52 C57 C62 C61 179.8(3)
N42 N41 C63 C64 -4.3(6)
C52 N41 C63 C64 175.2(3)
N41 C63 C64 C65 172.3(4)
C63 C64 C65 C66 179.9(4)
C64 C65 C66 C67 164.4(4)
C64 C65 C66 C71 -14.9(6)
C71 C66 C67 C68 1.4(6)
C65 C66 C67 C68 -177.9(3)
C66 C67 C68 C69 -0.7(6)
C67 C68 C69 C70 -0.4(6)
C68 C69 C70 C71 0.7(6)
C69 C70 C71 C66 0.0(6)
C67 C66 C71 C70 -1.1(6)
C65 C66 C71 C70 178.2(4)
O75 S72 C73 F77 61.4(4)
O74 S72 C73 F77 -178.7(4)
O76 S72 C73 F77 -60.8(4)
O75 S72 C73 F79 -59.2(4)
O74 S72 C73 F79 60.7(4)
O76 S72 C73 F79 178.6(3)
O75 S72 C73 F78 -177.9(3)
O74 S72 C73 F78 -58.0(3)
O76 S72 C73 F78 60.0(3)
